data_9017094
loop_
_publ_author_name
'Ross, N. L.'
'Zhao, J.'
'Slebodnick, C.'
'Spencer, E. C.'
'Chakoumakos, B. C.'

_publ_section_title
;
 Petalite under pressure: Elastic behavior and phase stability
 Note: P = 0.32 GPa
;
_journal_name_full 'American Mineralogist'
_journal_page_first 714
_journal_page_last 721
_journal_volume 100
_journal_year 2015
_chemical_compound_source 'Aracuai pegmatite district, Minas Gerais, Brazil'
_chemical_formula_sum 'Al Li O10 Si4'
_chemical_name_mineral Petalite
_space_group_IT_number 13
_space_group_name_Hall '-P 2yc'
_space_group_name_H-M_alt 'P 1 2/c 1'
_symmetry_space_group_name_H-M 'P 1 2/c 1'
_cell_angle_alpha 90
_cell_angle_beta 141.2429
_cell_angle_gamma 90
_cell_length_a 11.2067
_cell_length_b 5.1228
_cell_length_c 11.7160
_cell_formula_units_Z 2
_cell_volume 421.069
_database_code_amcsd 0020424
_diffrn_ambient_pressure 3.2e+05
_exptl_crystal_density_diffrn 2.416
_cod_data_source_file inputs/fixed/downloads/05/05815.cif
_cod_data_source_block 05815
_cod_original_formula_sum 'Li Al Si4 O10'
_cod_database_code 9017094

loop_
_space_group_symop_operation_xyz
x,y,z
x,-y,1/2+z
-x,y,1/2-z
-x,-y,-z

loop_
_atom_site_label
_atom_site_fract_x
_atom_site_fract_y
_atom_site_fract_z
_atom_site_U_iso_or_equiv
Li1 0.00000 0.76100 0.25000 0.02600
Al1 0.00000 0.25490 0.25000 0.01010
Si1 0.28870 0.01610 0.79110 0.00920
Si2 0.29080 0.51370 0.64250 0.00990
O1 0.13240 -0.03420 0.77220 0.01540
O2 0.27010 -0.19310 0.67420 0.01290
O3 0.50000 0.00000 0.00000 0.02460
O4 0.25510 0.30730 0.71710 0.01780
O5 0.50000 0.46520 0.75000 0.03030
O6 0.13320 0.47770 0.42680 0.01330

loop_
_cod_related_entry_id
_cod_related_entry_database
_cod_related_entry_code
1 AMCSD 0020424
